data_4316693
loop_
_publ_author_name
'Octavia A. Blackburn'
'Benjamin J. Coe'
'John Fielden'
'Madeleine Helliwell'
'Joseph J. W. McDouall'
'Michael G. Hutchings'

_publ_section_title
;
 Nickel(II) and Palladium(II) Complexes of Azobenzene-Containing Ligands
 as Dichroic Dyes
;
_journal_name_full 'Inorganic Chemistry'
_journal_page_first 9136
_journal_page_last 9150
_journal_paper_doi 10.1021/ic1000842
_journal_volume 49
_journal_year 2010
_chemical_formula_moiety 'C68 H88 N6 Ni O4'
_chemical_formula_sum 'C68 H88 N6 Ni O4'
_chemical_formula_weight 1112.15
_space_group_IT_number 2
_symmetry_cell_setting triclinic
_symmetry_space_group_name_Hall '-P 1'
_symmetry_space_group_name_H-M 'P -1'
_atom_sites_solution_hydrogens geom
_atom_sites_solution_primary direct
_atom_sites_solution_secondary difmap
_audit_creation_method SHELXL-97
_cell_angle_alpha 111.935(11)
_cell_angle_beta 92.051(9)
_cell_angle_gamma 94.684(9)
_cell_formula_units_Z 2
_cell_length_a 12.0900(10)
_cell_length_b 16.281(2)
_cell_length_c 16.502(2)
_cell_measurement_reflns_used 3253
_cell_measurement_temperature 100(2)
_cell_measurement_theta_max 28.5640
_cell_measurement_theta_min 2.6526
_cell_volume 2995.3(6)
_computing_cell_refinement
; 
CrysAlis RED, Oxford Diffraction Ltd.,
Version 1.171.32.24 (release 21-04-2008 CrysAlis171 .NET)
(compiled Apr 21 2008,18:23:10)
;
_computing_data_collection
; 
CrysAlis CCD, Oxford Diffraction Ltd.,
Version 1.171.32.24 (release 21-04-2008 CrysAlis171 .NET)
(compiled Apr 21 2008,18:23:10)
;
_computing_data_reduction
; 
CrysAlis RED, Oxford Diffraction Ltd.,
Version 1.171.32.24 (release 21-04-2008 CrysAlis171 .NET)
(compiled Apr 21 2008,18:23:10)
;
_computing_molecular_graphics 'Bruker SHELXTL'
_computing_publication_material 'Bruker SHELXTL'
_computing_structure_refinement 'SHELXL-97 (Sheldrick, 1997)'
_computing_structure_solution 'SHELXS-97 (Sheldrick, 1990)'
_diffrn_ambient_temperature 100(2)
_diffrn_detector_area_resol_mean 8.3367
_diffrn_measured_fraction_theta_full 0.994
_diffrn_measured_fraction_theta_max 0.994
_diffrn_measurement_device_type 'Oxford Diffraction XCalibur 2'
_diffrn_measurement_method 'phi and omega'
_diffrn_radiation_monochromator graphite
_diffrn_radiation_source 'Enhance (Mo) X-ray Source'
_diffrn_radiation_type MoK\a
_diffrn_radiation_wavelength 0.71073
_diffrn_reflns_av_R_equivalents 0.0638
_diffrn_reflns_av_sigmaI/netI 0.1697
_diffrn_reflns_limit_h_max 13
_diffrn_reflns_limit_h_min -13
_diffrn_reflns_limit_k_max 18
_diffrn_reflns_limit_k_min -18
_diffrn_reflns_limit_l_max 18
_diffrn_reflns_limit_l_min -18
_diffrn_reflns_number 15493
_diffrn_reflns_theta_full 23.25
_diffrn_reflns_theta_max 23.25
_diffrn_reflns_theta_min 2.66
_exptl_absorpt_coefficient_mu 0.378
_exptl_absorpt_correction_T_max 0.9814
_exptl_absorpt_correction_T_min 0.8636
_exptl_absorpt_correction_type multi-scan
_exptl_absorpt_process_details
; 
CrysAlis RED, Oxford Diffraction Ltd.,
Version 1.171.32.24 (release 21-04-2008 CrysAlis171 .NET)
(compiled Apr 21 2008,18:23:10)
Empirical absorption correction using spherical harmonics,
 implemented in SCALE3 ABSPACK scaling algorithm.
;
_exptl_crystal_colour yellow
_exptl_crystal_density_diffrn 1.233
_exptl_crystal_density_method 'not measured'
_exptl_crystal_description 'rhombic plate'
_exptl_crystal_F_000 1196
_exptl_crystal_size_max 0.40
_exptl_crystal_size_mid 0.20
_exptl_crystal_size_min 0.05
_refine_diff_density_max 0.318
_refine_diff_density_min -0.505
_refine_diff_density_rms 0.098
_refine_ls_extinction_method none
_refine_ls_goodness_of_fit_ref 0.857
_refine_ls_hydrogen_treatment constr
_refine_ls_matrix_type full
_refine_ls_number_parameters 716
_refine_ls_number_reflns 8552
_refine_ls_number_restraints 0
_refine_ls_restrained_S_all 0.857
_refine_ls_R_factor_all 0.1171
_refine_ls_R_factor_gt 0.0486
_refine_ls_shift/su_max 0.000
_refine_ls_shift/su_mean 0.000
_refine_ls_structure_factor_coef Fsqd
_refine_ls_weighting_details 'calc w=1/[\s^2^(Fo^2^)+(0.0704P)^2^+0.0000P] where P=(Fo^2^+2Fc^2^)/3'
_refine_ls_weighting_scheme calc
_refine_ls_wR_factor_gt 0.1223
_refine_ls_wR_factor_ref 0.1561
_reflns_number_gt 3912
_reflns_number_total 8552
_reflns_threshold_expression >2sigma(I)
_cod_data_source_file ic1000842_si_002_5.cif
_cod_data_source_block 14
_cod_database_code 4316693

loop_
_symmetry_equiv_pos_as_xyz
'x, y, z'
'-x, -y, -z'

loop_
_atom_site_label
_atom_site_type_symbol
_atom_site_fract_x
_atom_site_fract_y
_atom_site_fract_z
_atom_site_U_iso_or_equiv
_atom_site_adp_type
_atom_site_occupancy
_atom_site_symmetry_multiplicity
_atom_site_calc_flag
_atom_site_refinement_flags
_atom_site_disorder_assembly
_atom_site_disorder_group
C1 C 0.8710(5) 0.5607(3) 0.4220(3) 0.0172(14) Uani 1 1 d . . .
H1 H 0.9269 0.5986 0.4644 0.021 Uiso 1 1 calc R . .
C2 C 0.8162(5) 0.4898(3) 0.4416(3) 0.0147(14) Uani 1 1 d . . .
C3 C 0.8438(5) 0.4799(3) 0.5206(3) 0.0182(14) Uani 1 1 d . . .
H3 H 0.9023 0.5188 0.5594 0.022 Uiso 1 1 calc R . .
C4 C 0.7883(5) 0.4155(3) 0.5434(3) 0.0177(14) Uani 1 1 d . . .
C5 C 0.6990(5) 0.3594(3) 0.4869(3) 0.0174(14) Uani 1 1 d . . .
H5 H 0.6581 0.3162 0.5030 0.021 Uiso 1 1 calc R . .
C6 C 0.6715(5) 0.3671(3) 0.4094(3) 0.0171(14) Uani 1 1 d . . .
H6 H 0.6124 0.3280 0.3717 0.021 Uiso 1 1 calc R . .
C7 C 0.7284(5) 0.4317(3) 0.3838(3) 0.0140(14) Uani 1 1 d . . .
C8 C 0.8034(5) 0.3442(3) 0.7219(3) 0.0172(14) Uani 1 1 d . . .
C9 C 0.8659(5) 0.4119(3) 0.7922(3) 0.0184(15) Uani 1 1 d . . .
H9 H 0.8911 0.4666 0.7873 0.022 Uiso 1 1 calc R . .
C10 C 0.8904(5) 0.3987(3) 0.8684(3) 0.0199(15) Uani 1 1 d . . .
H10 H 0.9332 0.4448 0.9152 0.024 Uiso 1 1 calc R . .
C11 C 0.8546(5) 0.3194(3) 0.8792(3) 0.0152(14) Uani 1 1 d . . .
C12 C 0.7916(5) 0.2542(3) 0.8089(3) 0.0199(15) Uani 1 1 d . . .
H12 H 0.7664 0.1995 0.8137 0.024 Uiso 1 1 calc R . .
C13 C 0.7647(5) 0.2661(3) 0.7323(3) 0.0221(15) Uani 1 1 d . . .
H13 H 0.7195 0.2208 0.6865 0.026 Uiso 1 1 calc R . .
C14 C 0.8835(5) 0.3044(3) 0.9601(3) 0.0165(14) Uani 1 1 d . . .
C15 C 0.9037(5) 0.3749(3) 1.0415(3) 0.0167(14) Uani 1 1 d . . .
H15 H 0.8984 0.4340 1.0451 0.020 Uiso 1 1 calc R . .
C16 C 0.9315(5) 0.3601(4) 1.1169(3) 0.0192(15) Uani 1 1 d . . .
H16 H 0.9456 0.4092 1.1712 0.023 Uiso 1 1 calc R . .
C17 C 0.9385(5) 0.2749(4) 1.1135(3) 0.0188(14) Uani 1 1 d . . .
C18 C 0.9205(5) 0.2036(4) 1.0332(3) 0.0229(15) Uani 1 1 d . . .
H18 H 0.9268 0.1447 1.0299 0.027 Uiso 1 1 calc R . .
C19 C 0.8933(5) 0.2190(3) 0.9586(3) 0.0207(15) Uani 1 1 d . . .
H19 H 0.8809 0.1698 0.9043 0.025 Uiso 1 1 calc R . .
C20 C 0.9616(5) 0.3209(4) 1.2699(3) 0.0258(16) Uani 1 1 d . . .
H20A H 0.8930 0.3512 1.2744 0.031 Uiso 1 1 calc R . .
H20B H 1.0266 0.3658 1.2810 0.031 Uiso 1 1 calc R . .
C21 C 0.9662(5) 0.2771(4) 1.3358(3) 0.0244(15) Uani 1 1 d . . .
H21A H 0.9658 0.3235 1.3952 0.029 Uiso 1 1 calc R . .
H21B H 1.0373 0.2503 1.3323 0.029 Uiso 1 1 calc R . .
C22 C 0.8709(5) 0.2055(4) 1.3232(3) 0.0251(16) Uani 1 1 d . . .
H22A H 0.8791 0.1537 1.2689 0.030 Uiso 1 1 calc R . .
H22B H 0.7997 0.2289 1.3161 0.030 Uiso 1 1 calc R . .
C23 C 0.8673(5) 0.1753(4) 1.3999(3) 0.0257(16) Uani 1 1 d . . .
H23A H 0.8640 0.2281 1.4544 0.031 Uiso 1 1 calc R . .
H23B H 0.9374 0.1495 1.4047 0.031 Uiso 1 1 calc R . .
C24 C 0.7698(5) 0.1071(4) 1.3933(3) 0.0241(15) Uani 1 1 d . . .
H24A H 0.6994 0.1324 1.3882 0.029 Uiso 1 1 calc R . .
H24B H 0.7733 0.0536 1.3394 0.029 Uiso 1 1 calc R . .
C25 C 0.7692(5) 0.0796(4) 1.4719(3) 0.0320(17) Uani 1 1 d . . .
H25A H 0.7633 0.1329 1.5254 0.038 Uiso 1 1 calc R . .
H25B H 0.8410 0.0565 1.4781 0.038 Uiso 1 1 calc R . .
C26 C 0.6743(6) 0.0086(4) 1.4655(4) 0.044(2) Uani 1 1 d . . .
H26A H 0.6027 0.0318 1.4620 0.066 Uiso 1 1 calc R . .
H26B H 0.6798 -0.0068 1.5174 0.066 Uiso 1 1 calc R . .
H26C H 0.6796 -0.0447 1.4129 0.066 Uiso 1 1 calc R . .
C27 C 0.9142(5) 0.6650(3) 0.3598(3) 0.0169(14) Uani 1 1 d . . .
H27A H 0.9353 0.6603 0.3010 0.020 Uiso 1 1 calc R . .
H27B H 0.9832 0.6774 0.3983 0.020 Uiso 1 1 calc R . .
C28 C 0.8420(5) 0.7407(3) 0.3963(3) 0.0219(15) Uani 1 1 d . . .
H28A H 0.8135 0.7404 0.4517 0.026 Uiso 1 1 calc R . .
H28B H 0.7773 0.7315 0.3542 0.026 Uiso 1 1 calc R . .
C29 C 0.9061(5) 0.8310(3) 0.4135(3) 0.0252(15) Uani 1 1 d . . .
H29A H 0.8652 0.8781 0.4538 0.030 Uiso 1 1 calc R . .
H29B H 0.9795 0.8336 0.4435 0.030 Uiso 1 1 calc R . .
C30 C 0.9241(5) 0.8507(3) 0.3326(3) 0.0262(15) Uani 1 1 d . . .
H30A H 0.8515 0.8595 0.3091 0.031 Uiso 1 1 calc R . .
H30B H 0.9514 0.7980 0.2878 0.031 Uiso 1 1 calc R . .
C31 C 1.0049(5) 0.9310(3) 0.3459(3) 0.0260(16) Uani 1 1 d . . .
H31A H 0.9827 0.9820 0.3958 0.031 Uiso 1 1 calc R . .
H31B H 1.0796 0.9190 0.3626 0.031 Uiso 1 1 calc R . .
C32 C 1.0136(5) 0.9577(4) 0.2685(3) 0.0262(16) Uani 1 1 d . . .
H32A H 1.0196 0.9035 0.2158 0.031 Uiso 1 1 calc R . .
H32B H 0.9437 0.9820 0.2598 0.031 Uiso 1 1 calc R . .
C33 C 1.1089(5) 1.0246(4) 0.2743(4) 0.0331(18) Uani 1 1 d . . .
H33A H 1.1787 1.0020 0.2862 0.040 Uiso 1 1 calc R . .
H33B H 1.1007 1.0802 0.3248 0.040 Uiso 1 1 calc R . .
C34 C 1.1197(5) 1.0467(4) 0.1930(3) 0.0309(17) Uani 1 1 d . . .
H34A H 1.1150 0.9914 0.1410 0.046 Uiso 1 1 calc R . .
H34B H 1.1915 1.0812 0.1975 0.046 Uiso 1 1 calc R . .
H34C H 1.0594 1.0817 0.1881 0.046 Uiso 1 1 calc R . .
C35 C 0.6348(5) 0.4545(3) 0.0850(3) 0.0173(14) Uani 1 1 d . . .
H35 H 0.5791 0.4162 0.0427 0.021 Uiso 1 1 calc R . .
C36 C 0.6957(5) 0.5193(3) 0.0613(3) 0.0141(14) Uani 1 1 d . . .
C37 C 0.6740(5) 0.5230(3) -0.0208(3) 0.0180(14) Uani 1 1 d . . .
H37 H 0.6165 0.4829 -0.0596 0.022 Uiso 1 1 calc R . .
C38 C 0.7335(5) 0.5830(3) -0.0472(3) 0.0141(14) Uani 1 1 d . . .
C39 C 0.8202(5) 0.6426(3) 0.0110(3) 0.0172(14) Uani 1 1 d . . .
H39 H 0.8622 0.6841 -0.0067 0.021 Uiso 1 1 calc R . .
C40 C 0.8442(5) 0.6409(3) 0.0921(3) 0.0165(14) Uani 1 1 d . . .
H40 H 0.9027 0.6809 0.1298 0.020 Uiso 1 1 calc R . .
C41 C 0.7820(5) 0.5796(3) 0.1204(3) 0.0156(14) Uani 1 1 d . . .
C42 C 0.7163(5) 0.6469(3) -0.2302(3) 0.0174(14) Uani 1 1 d . . .
C43 C 0.6521(5) 0.5786(3) -0.2980(3) 0.0172(14) Uani 1 1 d . . .
H43 H 0.6325 0.5232 -0.2928 0.021 Uiso 1 1 calc R . .
C44 C 0.6173(5) 0.5917(3) -0.3728(3) 0.0171(14) Uani 1 1 d . . .
H44 H 0.5744 0.5445 -0.4185 0.021 Uiso 1 1 calc R . .
C45 C 0.6433(5) 0.6725(3) -0.3830(3) 0.0163(14) Uani 1 1 d . . .
C46 C 0.7107(5) 0.7387(3) -0.3159(3) 0.0218(16) Uani 1 1 d . . .
H46 H 0.7320 0.7937 -0.3216 0.026 Uiso 1 1 calc R . .
C47 C 0.7469(5) 0.7260(4) -0.2414(4) 0.0238(16) Uani 1 1 d . . .
H47 H 0.7935 0.7719 -0.1973 0.029 Uiso 1 1 calc R . .
C48 C 0.6028(5) 0.6871(3) -0.4620(3) 0.0149(14) Uani 1 1 d . . .
C49 C 0.5850(4) 0.6170(3) -0.5435(3) 0.0163(14) Uani 1 1 d . . .
H49 H 0.5955 0.5584 -0.5476 0.020 Uiso 1 1 calc R . .
C50 C 0.5524(5) 0.6305(3) -0.6185(3) 0.0173(14) Uani 1 1 d . . .
H50 H 0.5414 0.5816 -0.6731 0.021 Uiso 1 1 calc R . .
C51 C 0.5358(5) 0.7151(4) -0.6142(3) 0.0164(14) Uani 1 1 d . . .
C52 C 0.5488(5) 0.7856(3) -0.5325(3) 0.0185(14) Uani 1 1 d . . .
H52 H 0.5352 0.8437 -0.5281 0.022 Uiso 1 1 calc R . .
C53 C 0.5812(5) 0.7712(3) -0.4587(3) 0.0183(14) Uani 1 1 d . . .
H53 H 0.5891 0.8199 -0.4038 0.022 Uiso 1 1 calc R . .
C54 C 0.5133(5) 0.6676(3) -0.7705(3) 0.0235(15) Uani 1 1 d . . .
H54A H 0.4480 0.6229 -0.7822 0.028 Uiso 1 1 calc R . .
H54B H 0.5816 0.6372 -0.7732 0.028 Uiso 1 1 calc R . .
C55 C 0.5120(5) 0.7097(3) -0.8380(3) 0.0236(15) Uani 1 1 d . . .
H55A H 0.4431 0.7392 -0.8349 0.028 Uiso 1 1 calc R . .
H55B H 0.5109 0.6624 -0.8971 0.028 Uiso 1 1 calc R . .
C56 C 0.6120(5) 0.7776(3) -0.8251(3) 0.0205(15) Uani 1 1 d . . .
H56A H 0.6798 0.7537 -0.8115 0.025 Uiso 1 1 calc R . .
H56B H 0.6020 0.8326 -0.7745 0.025 Uiso 1 1 calc R . .
C57 C 0.6283(5) 0.8009(3) -0.9056(3) 0.0206(15) Uani 1 1 d . . .
H57A H 0.5604 0.8245 -0.9196 0.025 Uiso 1 1 calc R . .
H57B H 0.6389 0.7460 -0.9563 0.025 Uiso 1 1 calc R . .
C58 C 0.7288(5) 0.8699(4) -0.8921(3) 0.0245(15) Uani 1 1 d . . .
H58A H 0.7144 0.9266 -0.8453 0.029 Uiso 1 1 calc R . .
H58B H 0.7949 0.8489 -0.8717 0.029 Uiso 1 1 calc R . .
C59 C 0.7551(5) 0.8877(4) -0.9741(3) 0.0267(15) Uani 1 1 d . . .
H59A H 0.7725 0.8317 -1.0203 0.032 Uiso 1 1 calc R . .
H59B H 0.6884 0.9069 -0.9958 0.032 Uiso 1 1 calc R . .
C60 C 0.8524(5) 0.9586(4) -0.9578(4) 0.0368(18) Uani 1 1 d . . .
H60A H 0.8336 1.0153 -0.9150 0.055 Uiso 1 1 calc R . .
H60B H 0.8679 0.9656 -1.0129 0.055 Uiso 1 1 calc R . .
H60C H 0.9183 0.9406 -0.9350 0.055 Uiso 1 1 calc R . .
C61 C 0.5697(5) 0.3647(3) 0.1595(3) 0.0198(14) Uani 1 1 d . . .
H61A H 0.5037 0.3545 0.1183 0.024 Uiso 1 1 calc R . .
H61B H 0.5435 0.3804 0.2191 0.024 Uiso 1 1 calc R . .
C62 C 0.6250(5) 0.2804(3) 0.1355(3) 0.0235(15) Uani 1 1 d . . .
H62A H 0.6931 0.2909 0.1746 0.028 Uiso 1 1 calc R . .
H62B H 0.6471 0.2622 0.0746 0.028 Uiso 1 1 calc R . .
C63 C 0.5467(5) 0.2064(3) 0.1439(3) 0.0213(14) Uani 1 1 d . . .
H63A H 0.5285 0.2238 0.2057 0.026 Uiso 1 1 calc R . .
H63B H 0.4765 0.1996 0.1081 0.026 Uiso 1 1 calc R . .
C64 C 0.5944(5) 0.1173(3) 0.1151(4) 0.0265(15) Uani 1 1 d . . .
H64A H 0.6622 0.1232 0.1530 0.032 Uiso 1 1 calc R . .
H64B H 0.6166 0.1014 0.0543 0.032 Uiso 1 1 calc R . .
C65 C 0.5127(5) 0.0417(3) 0.1188(4) 0.0280(16) Uani 1 1 d . . .
H65A H 0.4395 0.0442 0.0913 0.034 Uiso 1 1 calc R . .
H65B H 0.5397 -0.0159 0.0837 0.034 Uiso 1 1 calc R . .
C66 C 0.4968(5) 0.0446(4) 0.2104(4) 0.0310(17) Uani 1 1 d . . .
H66A H 0.4680 0.1016 0.2452 0.037 Uiso 1 1 calc R . .
H66B H 0.5701 0.0434 0.2385 0.037 Uiso 1 1 calc R . .
C67 C 0.4179(5) -0.0315(3) 0.2129(4) 0.0295(17) Uani 1 1 d . . .
H67A H 0.4426 -0.0884 0.1733 0.035 Uiso 1 1 calc R . .
H67B H 0.3427 -0.0267 0.1903 0.035 Uiso 1 1 calc R . .
C68 C 0.4102(6) -0.0341(4) 0.3036(4) 0.0366(18) Uani 1 1 d . . .
H68A H 0.4824 -0.0453 0.3241 0.055 Uiso 1 1 calc R . .
H68B H 0.3536 -0.0818 0.3012 0.055 Uiso 1 1 calc R . .
H68C H 0.3897 0.0231 0.3442 0.055 Uiso 1 1 calc R . .
N1 N 0.8534(4) 0.5792(3) 0.3537(3) 0.0142(11) Uani 1 1 d . . .
N2 N 0.8234(4) 0.4123(3) 0.6257(3) 0.0198(12) Uani 1 1 d . . .
N3 N 0.7720(4) 0.3487(3) 0.6405(3) 0.0229(12) Uani 1 1 d . . .
N4 N 0.6457(4) 0.4412(3) 0.1572(3) 0.0158(11) Uani 1 1 d . . .
N5 N 0.7005(4) 0.5825(3) -0.1311(3) 0.0193(12) Uani 1 1 d . . .
N6 N 0.7524(4) 0.6442(3) -0.1486(3) 0.0192(12) Uani 1 1 d . . .
Ni1 Ni 0.75135(7) 0.50941(5) 0.25449(5) 0.0167(2) Uani 1 1 d . . .
O1 O 0.6976(3) 0.4373(2) 0.3094(2) 0.0193(10) Uani 1 1 d . . .
O2 O 0.9627(3) 0.2522(2) 1.1838(2) 0.0223(10) Uani 1 1 d . . .
O3 O 0.8069(3) 0.5806(2) 0.1987(2) 0.0189(10) Uani 1 1 d . . .
O4 O 0.5103(3) 0.7372(2) -0.6845(2) 0.0210(10) Uani 1 1 d . . .

loop_
_atom_site_aniso_label
_atom_site_aniso_U_11
_atom_site_aniso_U_22
_atom_site_aniso_U_33
_atom_site_aniso_U_23
_atom_site_aniso_U_13
_atom_site_aniso_U_12
C1 0.013(4) 0.022(3) 0.017(3) 0.009(3) -0.001(3) -0.003(3)
C2 0.010(4) 0.018(3) 0.016(3) 0.007(2) -0.001(3) 0.004(3)
C3 0.013(4) 0.019(3) 0.022(3) 0.007(3) 0.000(3) 0.002(3)
C4 0.017(4) 0.021(3) 0.019(3) 0.010(3) 0.003(3) 0.006(3)
C5 0.019(4) 0.016(3) 0.020(3) 0.009(2) 0.004(3) 0.004(3)
C6 0.018(4) 0.018(3) 0.016(3) 0.007(2) -0.004(3) 0.003(3)
C7 0.010(4) 0.021(3) 0.015(3) 0.010(3) 0.003(3) 0.003(3)
C8 0.017(4) 0.023(3) 0.015(3) 0.010(3) 0.000(3) 0.006(3)
C9 0.020(4) 0.022(3) 0.018(3) 0.014(3) -0.002(3) -0.001(3)
C10 0.016(4) 0.024(3) 0.019(3) 0.008(3) -0.001(3) 0.002(3)
C11 0.012(4) 0.019(3) 0.016(3) 0.008(2) -0.005(3) 0.004(3)
C12 0.023(4) 0.018(3) 0.025(3) 0.016(3) -0.004(3) 0.000(3)
C13 0.026(4) 0.021(3) 0.020(3) 0.010(3) -0.006(3) -0.003(3)
C14 0.010(4) 0.019(3) 0.023(3) 0.009(3) 0.004(3) 0.006(2)
C15 0.016(4) 0.018(3) 0.018(3) 0.009(3) 0.000(3) 0.002(3)
C16 0.015(4) 0.024(3) 0.016(3) 0.005(3) 0.003(3) 0.001(3)
C17 0.015(4) 0.028(4) 0.017(3) 0.012(3) 0.003(3) 0.007(3)
C18 0.033(4) 0.019(3) 0.019(3) 0.010(3) 0.001(3) 0.006(3)
C19 0.029(4) 0.016(3) 0.015(3) 0.003(2) 0.004(3) 0.006(3)
C20 0.031(4) 0.026(4) 0.015(3) 0.002(3) -0.004(3) 0.002(3)
C21 0.024(4) 0.034(4) 0.016(3) 0.011(3) -0.005(3) 0.003(3)
C22 0.029(4) 0.028(4) 0.016(3) 0.005(3) -0.002(3) 0.010(3)
C23 0.030(4) 0.030(4) 0.017(3) 0.009(3) -0.001(3) 0.005(3)
C24 0.024(4) 0.029(4) 0.016(3) 0.005(3) -0.006(3) 0.005(3)
C25 0.035(4) 0.038(4) 0.025(4) 0.013(3) 0.007(3) 0.001(3)
C26 0.042(5) 0.052(5) 0.038(4) 0.017(3) 0.012(4) -0.003(4)
C27 0.013(3) 0.023(3) 0.013(3) 0.007(2) -0.007(3) -0.004(3)
C28 0.015(4) 0.028(3) 0.022(3) 0.010(3) -0.001(3) -0.003(3)
C29 0.033(4) 0.021(3) 0.019(3) 0.005(3) 0.003(3) -0.001(3)
C30 0.022(4) 0.026(3) 0.028(4) 0.010(3) -0.008(3) -0.007(3)
C31 0.030(4) 0.026(3) 0.019(3) 0.008(3) -0.008(3) -0.004(3)
C32 0.028(4) 0.026(3) 0.027(3) 0.013(3) -0.003(3) 0.000(3)
C33 0.042(5) 0.029(4) 0.027(4) 0.011(3) 0.001(3) -0.002(3)
C34 0.033(4) 0.024(4) 0.033(4) 0.010(3) 0.000(3) -0.006(3)
C35 0.018(4) 0.020(3) 0.015(3) 0.007(3) -0.001(3) 0.003(3)
C36 0.016(4) 0.011(3) 0.016(3) 0.006(2) -0.002(3) 0.000(2)
C37 0.018(4) 0.018(3) 0.017(3) 0.006(2) -0.003(3) 0.002(3)
C38 0.010(3) 0.018(3) 0.013(3) 0.004(2) -0.001(3) 0.004(3)
C39 0.015(4) 0.018(3) 0.021(3) 0.009(2) 0.001(3) 0.006(3)
C40 0.013(4) 0.020(3) 0.016(3) 0.007(2) 0.000(3) -0.001(3)
C41 0.012(4) 0.021(3) 0.017(3) 0.009(3) 0.000(3) 0.012(3)
C42 0.015(4) 0.019(3) 0.021(3) 0.010(3) 0.000(3) 0.003(3)
C43 0.013(4) 0.016(3) 0.025(3) 0.010(3) 0.003(3) 0.001(2)
C44 0.015(4) 0.016(3) 0.018(3) 0.004(2) 0.000(3) -0.001(3)
C45 0.015(4) 0.020(3) 0.017(3) 0.009(3) 0.003(3) 0.006(3)
C46 0.033(4) 0.014(3) 0.022(4) 0.011(3) 0.003(3) 0.002(3)
C47 0.023(4) 0.024(3) 0.024(3) 0.011(3) -0.004(3) -0.004(3)
C48 0.010(4) 0.020(3) 0.017(3) 0.009(3) 0.002(3) 0.001(3)
C49 0.011(4) 0.016(3) 0.023(3) 0.010(3) 0.001(3) 0.002(2)
C50 0.014(4) 0.017(3) 0.019(3) 0.006(2) 0.000(3) -0.003(3)
C51 0.009(4) 0.027(4) 0.015(3) 0.011(3) -0.001(3) 0.001(3)
C52 0.021(4) 0.016(3) 0.021(3) 0.009(3) 0.002(3) 0.004(3)
C53 0.018(4) 0.018(3) 0.017(3) 0.004(2) 0.001(3) 0.004(3)
C54 0.022(4) 0.028(4) 0.019(3) 0.008(3) -0.003(3) -0.001(3)
C55 0.027(4) 0.029(4) 0.017(3) 0.012(3) 0.002(3) 0.003(3)
C56 0.025(4) 0.025(3) 0.011(3) 0.005(2) -0.005(3) 0.011(3)
C57 0.017(4) 0.022(3) 0.023(3) 0.008(3) -0.002(3) 0.005(3)
C58 0.027(4) 0.026(3) 0.020(3) 0.008(3) -0.004(3) 0.004(3)
C59 0.027(4) 0.030(4) 0.024(3) 0.011(3) 0.000(3) 0.008(3)
C60 0.036(5) 0.042(4) 0.033(4) 0.016(3) -0.001(3) -0.001(3)
C61 0.013(3) 0.030(4) 0.017(3) 0.011(3) -0.008(3) -0.001(3)
C62 0.023(4) 0.029(4) 0.016(3) 0.008(3) -0.002(3) -0.004(3)
C63 0.015(4) 0.024(3) 0.025(3) 0.010(3) -0.006(3) 0.002(3)
C64 0.031(4) 0.024(3) 0.021(3) 0.005(3) 0.001(3) 0.002(3)
C65 0.037(4) 0.019(3) 0.028(4) 0.008(3) -0.004(3) 0.004(3)
C66 0.033(4) 0.024(4) 0.031(4) 0.007(3) -0.007(3) -0.003(3)
C67 0.041(5) 0.017(3) 0.030(4) 0.007(3) 0.005(3) 0.005(3)
C68 0.044(5) 0.034(4) 0.035(4) 0.016(3) 0.004(4) 0.003(3)
N1 0.014(3) 0.014(3) 0.016(3) 0.009(2) -0.006(2) 0.000(2)
N2 0.021(3) 0.023(3) 0.018(3) 0.012(2) -0.001(2) 0.001(2)
N3 0.022(3) 0.028(3) 0.022(3) 0.013(2) 0.000(2) 0.005(2)
N4 0.013(3) 0.013(2) 0.020(3) 0.006(2) -0.003(2) 0.000(2)
N5 0.021(3) 0.019(3) 0.020(3) 0.009(2) 0.001(2) 0.005(2)
N6 0.020(3) 0.022(3) 0.018(3) 0.010(2) -0.002(2) 0.004(2)
Ni1 0.0164(4) 0.0204(4) 0.0142(4) 0.0085(3) -0.0050(3) -0.0010(3)
O1 0.019(3) 0.020(2) 0.018(2) 0.0076(17) -0.0051(19) -0.0022(17)
O2 0.029(3) 0.025(2) 0.013(2) 0.0076(17) -0.0013(19) 0.0085(18)
O3 0.019(3) 0.026(2) 0.012(2) 0.0093(17) -0.0073(19) -0.0034(18)
O4 0.027(3) 0.024(2) 0.012(2) 0.0063(17) -0.0021(19) 0.0059(18)

loop_
_atom_type_symbol
_atom_type_description
_atom_type_scat_dispersion_real
_atom_type_scat_dispersion_imag
_atom_type_scat_source
C C 0.0033 0.0016 'International Tables Vol C Tables 4.2.6.8 and 6.1.1.4'
H H 0.0000 0.0000 'International Tables Vol C Tables 4.2.6.8 and 6.1.1.4'
N N 0.0061 0.0033 'International Tables Vol C Tables 4.2.6.8 and 6.1.1.4'
O O 0.0106 0.0060 'International Tables Vol C Tables 4.2.6.8 and 6.1.1.4'
Ni Ni 0.3393 1.1124 'International Tables Vol C Tables 4.2.6.8 and 6.1.1.4'

loop_
_geom_angle_atom_site_label_1
_geom_angle_atom_site_label_2
_geom_angle_atom_site_label_3
_geom_angle
_geom_angle_site_symmetry_1
_geom_angle_site_symmetry_3
_geom_angle_publ_flag
N1 C1 C2 127.6(5) . . ?
N1 C1 H1 116.2 . . ?
C2 C1 H1 116.2 . . ?
C3 C2 C7 119.1(5) . . ?
C3 C2 C1 120.5(5) . . ?
C7 C2 C1 120.4(5) . . ?
C4 C3 C2 121.7(5) . . ?
C4 C3 H3 119.1 . . ?
C2 C3 H3 119.1 . . ?
C3 C4 C5 119.0(5) . . ?
C3 C4 N2 116.6(5) . . ?
C5 C4 N2 124.3(5) . . ?
C6 C5 C4 120.2(5) . . ?
C6 C5 H5 119.9 . . ?
C4 C5 H5 119.9 . . ?
C5 C6 C7 121.8(5) . . ?
C5 C6 H6 119.1 . . ?
C7 C6 H6 119.1 . . ?
O1 C7 C6 119.4(5) . . ?
O1 C7 C2 122.5(5) . . ?
C6 C7 C2 118.1(5) . . ?
C13 C8 C9 118.8(5) . . ?
C13 C8 N3 115.5(5) . . ?
C9 C8 N3 125.7(5) . . ?
C10 C9 C8 119.7(5) . . ?
C10 C9 H9 120.2 . . ?
C8 C9 H9 120.2 . . ?
C9 C10 C11 122.3(5) . . ?
C9 C10 H10 118.8 . . ?
C11 C10 H10 118.8 . . ?
C12 C11 C10 116.6(5) . . ?
C12 C11 C14 121.1(5) . . ?
C10 C11 C14 122.3(5) . . ?
C13 C12 C11 122.3(5) . . ?
C13 C12 H12 118.9 . . ?
C11 C12 H12 118.9 . . ?
C12 C13 C8 120.3(5) . . ?
C12 C13 H13 119.9 . . ?
C8 C13 H13 119.9 . . ?
C19 C14 C15 116.8(5) . . ?
C19 C14 C11 121.5(5) . . ?
C15 C14 C11 121.8(5) . . ?
C16 C15 C14 121.4(5) . . ?
C16 C15 H15 119.3 . . ?
C14 C15 H15 119.3 . . ?
C17 C16 C15 120.4(5) . . ?
C17 C16 H16 119.8 . . ?
C15 C16 H16 119.8 . . ?
O2 C17 C16 125.6(5) . . ?
O2 C17 C18 115.0(5) . . ?
C16 C17 C18 119.5(5) . . ?
C19 C18 C17 119.6(5) . . ?
C19 C18 H18 120.2 . . ?
C17 C18 H18 120.2 . . ?
C18 C19 C14 122.3(5) . . ?
C18 C19 H19 118.8 . . ?
C14 C19 H19 118.8 . . ?
O2 C20 C21 107.7(4) . . ?
O2 C20 H20A 110.2 . . ?
C21 C20 H20A 110.2 . . ?
O2 C20 H20B 110.2 . . ?
C21 C20 H20B 110.2 . . ?
H20A C20 H20B 108.5 . . ?
C20 C21 C22 114.3(5) . . ?
C20 C21 H21A 108.7 . . ?
C22 C21 H21A 108.7 . . ?
C20 C21 H21B 108.7 . . ?
C22 C21 H21B 108.7 . . ?
H21A C21 H21B 107.6 . . ?
C21 C22 C23 112.3(5) . . ?
C21 C22 H22A 109.2 . . ?
C23 C22 H22A 109.2 . . ?
C21 C22 H22B 109.2 . . ?
C23 C22 H22B 109.2 . . ?
H22A C22 H22B 107.9 . . ?
C22 C23 C24 114.7(5) . . ?
C22 C23 H23A 108.6 . . ?
C24 C23 H23A 108.6 . . ?
C22 C23 H23B 108.6 . . ?
C24 C23 H23B 108.6 . . ?
H23A C23 H23B 107.6 . . ?
C25 C24 C23 112.7(5) . . ?
C25 C24 H24A 109.0 . . ?
C23 C24 H24A 109.0 . . ?
C25 C24 H24B 109.0 . . ?
C23 C24 H24B 109.0 . . ?
H24A C24 H24B 107.8 . . ?
C24 C25 C26 113.8(5) . . ?
C24 C25 H25A 108.8 . . ?
C26 C25 H25A 108.8 . . ?
C24 C25 H25B 108.8 . . ?
C26 C25 H25B 108.8 . . ?
H25A C25 H25B 107.7 . . ?
C25 C26 H26A 109.5 . . ?
C25 C26 H26B 109.5 . . ?
H26A C26 H26B 109.5 . . ?
C25 C26 H26C 109.5 . . ?
H26A C26 H26C 109.5 . . ?
H26B C26 H26C 109.5 . . ?
N1 C27 C28 110.5(4) . . ?
N1 C27 H27A 109.5 . . ?
C28 C27 H27A 109.5 . . ?
N1 C27 H27B 109.5 . . ?
C28 C27 H27B 109.5 . . ?
H27A C27 H27B 108.1 . . ?
C27 C28 C29 111.9(5) . . ?
C27 C28 H28A 109.2 . . ?
C29 C28 H28A 109.2 . . ?
C27 C28 H28B 109.2 . . ?
C29 C28 H28B 109.2 . . ?
H28A C28 H28B 107.9 . . ?
C30 C29 C28 114.4(4) . . ?
C30 C29 H29A 108.7 . . ?
C28 C29 H29A 108.7 . . ?
C30 C29 H29B 108.7 . . ?
C28 C29 H29B 108.7 . . ?
H29A C29 H29B 107.6 . . ?
C29 C30 C31 115.0(4) . . ?
C29 C30 H30A 108.5 . . ?
C31 C30 H30A 108.5 . . ?
C29 C30 H30B 108.5 . . ?
C31 C30 H30B 108.5 . . ?
H30A C30 H30B 107.5 . . ?
C32 C31 C30 115.6(4) . . ?
C32 C31 H31A 108.4 . . ?
C30 C31 H31A 108.4 . . ?
C32 C31 H31B 108.4 . . ?
C30 C31 H31B 108.4 . . ?
H31A C31 H31B 107.5 . . ?
C33 C32 C31 115.9(5) . . ?
C33 C32 H32A 108.3 . . ?
C31 C32 H32A 108.3 . . ?
C33 C32 H32B 108.3 . . ?
C31 C32 H32B 108.3 . . ?
H32A C32 H32B 107.4 . . ?
C32 C33 C34 114.9(5) . . ?
C32 C33 H33A 108.5 . . ?
C34 C33 H33A 108.5 . . ?
C32 C33 H33B 108.5 . . ?
C34 C33 H33B 108.5 . . ?
H33A C33 H33B 107.5 . . ?
C33 C34 H34A 109.5 . . ?
C33 C34 H34B 109.5 . . ?
H34A C34 H34B 109.5 . . ?
C33 C34 H34C 109.5 . . ?
H34A C34 H34C 109.5 . . ?
H34B C34 H34C 109.5 . . ?
N4 C35 C36 127.9(5) . . ?
N4 C35 H35 116.0 . . ?
C36 C35 H35 116.0 . . ?
C37 C36 C35 120.2(5) . . ?
C37 C36 C41 119.6(5) . . ?
C35 C36 C41 120.2(5) . . ?
C38 C37 C36 121.9(5) . . ?
C38 C37 H37 119.0 . . ?
C36 C37 H37 119.0 . . ?
C37 C38 N5 116.6(5) . . ?
C37 C38 C39 118.7(5) . . ?
N5 C38 C39 124.7(5) . . ?
C40 C39 C38 121.1(5) . . ?
C40 C39 H39 119.4 . . ?
C38 C39 H39 119.4 . . ?
C39 C40 C41 120.5(5) . . ?
C39 C40 H40 119.8 . . ?
C41 C40 H40 119.8 . . ?
O3 C41 C40 118.6(5) . . ?
O3 C41 C36 123.2(5) . . ?
C40 C41 C36 118.2(5) . . ?
C47 C42 C43 118.4(5) . . ?
C47 C42 N6 115.7(5) . . ?
C43 C42 N6 125.9(5) . . ?
C44 C43 C42 120.1(5) . . ?
C44 C43 H43 120.0 . . ?
C42 C43 H43 120.0 . . ?
C43 C44 C45 122.0(5) . . ?
C43 C44 H44 119.0 . . ?
C45 C44 H44 119.0 . . ?
C46 C45 C44 117.0(5) . . ?
C46 C45 C48 121.2(5) . . ?
C44 C45 C48 121.8(5) . . ?
C47 C46 C45 121.4(5) . . ?
C47 C46 H46 119.3 . . ?
C45 C46 H46 119.3 . . ?
C46 C47 C42 121.0(5) . . ?
C46 C47 H47 119.5 . . ?
C42 C47 H47 119.5 . . ?
C53 C48 C49 116.9(5) . . ?
C53 C48 C45 121.9(5) . . ?
C49 C48 C45 121.3(5) . . ?
C50 C49 C48 121.8(5) . . ?
C50 C49 H49 119.1 . . ?
C48 C49 H49 119.1 . . ?
C51 C50 C49 120.2(5) . . ?
C51 C50 H50 119.9 . . ?
C49 C50 H50 119.9 . . ?
O4 C51 C50 125.3(5) . . ?
O4 C51 C52 115.9(5) . . ?
C50 C51 C52 118.8(5) . . ?
C53 C52 C51 120.3(5) . . ?
C53 C52 H52 119.8 . . ?
C51 C52 H52 119.8 . . ?
C52 C53 C48 121.9(5) . . ?
C52 C53 H53 119.0 . . ?
C48 C53 H53 119.0 . . ?
O4 C54 C55 108.5(4) . . ?
O4 C54 H54A 110.0 . . ?
C55 C54 H54A 110.0 . . ?
O4 C54 H54B 110.0 . . ?
C55 C54 H54B 110.0 . . ?
H54A C54 H54B 108.4 . . ?
C54 C55 C56 112.8(5) . . ?
C54 C55 H55A 109.0 . . ?
C56 C55 H55A 109.0 . . ?
C54 C55 H55B 109.0 . . ?
C56 C55 H55B 109.0 . . ?
H55A C55 H55B 107.8 . . ?
C55 C56 C57 112.7(4) . . ?
C55 C56 H56A 109.1 . . ?
C57 C56 H56A 109.1 . . ?
C55 C56 H56B 109.1 . . ?
C57 C56 H56B 109.1 . . ?
H56A C56 H56B 107.8 . . ?
C56 C57 C58 112.4(5) . . ?
C56 C57 H57A 109.1 . . ?
C58 C57 H57A 109.1 . . ?
C56 C57 H57B 109.1 . . ?
C58 C57 H57B 109.1 . . ?
H57A C57 H57B 107.9 . . ?
C59 C58 C57 113.9(4) . . ?
C59 C58 H58A 108.8 . . ?
C57 C58 H58A 108.8 . . ?
C59 C58 H58B 108.8 . . ?
C57 C58 H58B 108.8 . . ?
H58A C58 H58B 107.7 . . ?
C60 C59 C58 112.7(5) . . ?
C60 C59 H59A 109.1 . . ?
C58 C59 H59A 109.1 . . ?
C60 C59 H59B 109.1 . . ?
C58 C59 H59B 109.1 . . ?
H59A C59 H59B 107.8 . . ?
C59 C60 H60A 109.5 . . ?
C59 C60 H60B 109.5 . . ?
H60A C60 H60B 109.5 . . ?
C59 C60 H60C 109.5 . . ?
H60A C60 H60C 109.5 . . ?
H60B C60 H60C 109.5 . . ?
N4 C61 C62 112.7(4) . . ?
N4 C61 H61A 109.1 . . ?
C62 C61 H61A 109.1 . . ?
N4 C61 H61B 109.1 . . ?
C62 C61 H61B 109.1 . . ?
H61A C61 H61B 107.8 . . ?
C61 C62 C63 110.6(5) . . ?
C61 C62 H62A 109.5 . . ?
C63 C62 H62A 109.5 . . ?
C61 C62 H62B 109.5 . . ?
C63 C62 H62B 109.5 . . ?
H62A C62 H62B 108.1 . . ?
C64 C63 C62 113.5(5) . . ?
C64 C63 H63A 108.9 . . ?
C62 C63 H63A 108.9 . . ?
C64 C63 H63B 108.9 . . ?
C62 C63 H63B 108.9 . . ?
H63A C63 H63B 107.7 . . ?
C63 C64 C65 113.3(5) . . ?
C63 C64 H64A 108.9 . . ?
C65 C64 H64A 108.9 . . ?
C63 C64 H64B 108.9 . . ?
C65 C64 H64B 108.9 . . ?
H64A C64 H64B 107.7 . . ?
C66 C65 C64 114.3(5) . . ?
C66 C65 H65A 108.7 . . ?
C64 C65 H65A 108.7 . . ?
C66 C65 H65B 108.7 . . ?
C64 C65 H65B 108.7 . . ?
H65A C65 H65B 107.6 . . ?
C65 C66 C67 113.7(5) . . ?
C65 C66 H66A 108.8 . . ?
C67 C66 H66A 108.8 . . ?
C65 C66 H66B 108.8 . . ?
C67 C66 H66B 108.8 . . ?
H66A C66 H66B 107.7 . . ?
C66 C67 C68 113.9(5) . . ?
C66 C67 H67A 108.8 . . ?
C68 C67 H67A 108.8 . . ?
C66 C67 H67B 108.8 . . ?
C68 C67 H67B 108.8 . . ?
H67A C67 H67B 107.7 . . ?
C67 C68 H68A 109.5 . . ?
C67 C68 H68B 109.5 . . ?
H68A C68 H68B 109.5 . . ?
C67 C68 H68C 109.5 . . ?
H68A C68 H68C 109.5 . . ?
H68B C68 H68C 109.5 . . ?
C1 N1 C27 113.5(4) . . ?
C1 N1 Ni1 124.9(4) . . ?
C27 N1 Ni1 121.5(3) . . ?
N3 N2 C4 113.1(5) . . ?
N2 N3 C8 114.7(5) . . ?
C35 N4 C61 114.0(4) . . ?
C35 N4 Ni1 124.8(4) . . ?
C61 N4 Ni1 121.2(3) . . ?
N6 N5 C38 113.5(4) . . ?
N5 N6 C42 113.9(4) . . ?
O1 Ni1 O3 179.1(2) . . ?
O1 Ni1 N1 92.32(17) . . ?
O3 Ni1 N1 87.72(17) . . ?
O1 Ni1 N4 87.18(18) . . ?
O3 Ni1 N4 92.80(17) . . ?
N1 Ni1 N4 178.3(2) . . ?
C7 O1 Ni1 131.9(3) . . ?
C17 O2 C20 117.0(4) . . ?
C41 O3 Ni1 131.0(3) . . ?
C51 O4 C54 116.4(4) . . ?

loop_
_geom_bond_atom_site_label_1
_geom_bond_atom_site_label_2
_geom_bond_distance
_geom_bond_site_symmetry_2
_geom_bond_publ_flag
C1 N1 1.286(6) . ?
C1 C2 1.431(7) . ?
C1 H1 0.9500 . ?
C2 C3 1.404(7) . ?
C2 C7 1.422(7) . ?
C3 C4 1.374(7) . ?
C3 H3 0.9500 . ?
C4 C5 1.414(8) . ?
C4 N2 1.429(7) . ?
C5 C6 1.363(7) . ?
C5 H5 0.9500 . ?
C6 C7 1.411(7) . ?
C6 H6 0.9500 . ?
C7 O1 1.309(6) . ?
C8 C13 1.390(7) . ?
C8 C9 1.407(7) . ?
C8 N3 1.414(7) . ?
C9 C10 1.378(7) . ?
C9 H9 0.9500 . ?
C10 C11 1.404(7) . ?
C10 H10 0.9500 . ?
C11 C12 1.392(7) . ?
C11 C14 1.480(7) . ?
C12 C13 1.380(7) . ?
C12 H12 0.9500 . ?
C13 H13 0.9500 . ?
C14 C19 1.396(7) . ?
C14 C15 1.400(7) . ?
C15 C16 1.387(7) . ?
C15 H15 0.9500 . ?
C16 C17 1.377(7) . ?
C16 H16 0.9500 . ?
C17 O2 1.373(6) . ?
C17 C18 1.392(7) . ?
C18 C19 1.379(7) . ?
C18 H18 0.9500 . ?
C19 H19 0.9500 . ?
C20 O2 1.445(6) . ?
C20 C21 1.508(7) . ?
C20 H20A 0.9900 . ?
C20 H20B 0.9900 . ?
C21 C22 1.520(7) . ?
C21 H21A 0.9900 . ?
C21 H21B 0.9900 . ?
C22 C23 1.520(7) . ?
C22 H22A 0.9900 . ?
C22 H22B 0.9900 . ?
C23 C24 1.524(7) . ?
C23 H23A 0.9900 . ?
C23 H23B 0.9900 . ?
C24 C25 1.523(7) . ?
C24 H24A 0.9900 . ?
C24 H24B 0.9900 . ?
C25 C26 1.532(7) . ?
C25 H25A 0.9900 . ?
C25 H25B 0.9900 . ?
C26 H26A 0.9800 . ?
C26 H26B 0.9800 . ?
C26 H26C 0.9800 . ?
C27 N1 1.491(6) . ?
C27 C28 1.518(7) . ?
C27 H27A 0.9900 . ?
C27 H27B 0.9900 . ?
C28 C29 1.526(6) . ?
C28 H28A 0.9900 . ?
C28 H28B 0.9900 . ?
C29 C30 1.504(6) . ?
C29 H29A 0.9900 . ?
C29 H29B 0.9900 . ?
C30 C31 1.508(7) . ?
C30 H30A 0.9900 . ?
C30 H30B 0.9900 . ?
C31 C32 1.500(7) . ?
C31 H31A 0.9900 . ?
C31 H31B 0.9900 . ?
C32 C33 1.494(7) . ?
C32 H32A 0.9900 . ?
C32 H32B 0.9900 . ?
C33 C34 1.520(7) . ?
C33 H33A 0.9900 . ?
C33 H33B 0.9900 . ?
C34 H34A 0.9800 . ?
C34 H34B 0.9800 . ?
C34 H34C 0.9800 . ?
C35 N4 1.291(6) . ?
C35 C36 1.418(7) . ?
C35 H35 0.9500 . ?
C36 C37 1.395(7) . ?
C36 C41 1.431(7) . ?
C37 C38 1.374(7) . ?
C37 H37 0.9500 . ?
C38 N5 1.423(7) . ?
C38 C39 1.424(7) . ?
C39 C40 1.370(7) . ?
C39 H39 0.9500 . ?
C40 C41 1.425(7) . ?
C40 H40 0.9500 . ?
C41 O3 1.310(6) . ?
C42 C47 1.390(7) . ?
C42 C43 1.399(7) . ?
C42 N6 1.419(7) . ?
C43 C44 1.386(7) . ?
C43 H43 0.9500 . ?
C44 C45 1.399(7) . ?
C44 H44 0.9500 . ?
C45 C46 1.398(7) . ?
C45 C48 1.484(7) . ?
C46 C47 1.383(8) . ?
C46 H46 0.9500 . ?
C47 H47 0.9500 . ?
C48 C53 1.396(7) . ?
C48 C49 1.397(7) . ?
C49 C50 1.385(7) . ?
C49 H49 0.9500 . ?
C50 C51 1.383(7) . ?
C50 H50 0.9500 . ?
C51 O4 1.369(6) . ?
C51 C52 1.399(7) . ?
C52 C53 1.373(7) . ?
C52 H52 0.9500 . ?
C53 H53 0.9500 . ?
C54 O4 1.452(6) . ?
C54 C55 1.510(7) . ?
C54 H54A 0.9900 . ?
C54 H54B 0.9900 . ?
C55 C56 1.523(7) . ?
C55 H55A 0.9900 . ?
C55 H55B 0.9900 . ?
C56 C57 1.526(7) . ?
C56 H56A 0.9900 . ?
C56 H56B 0.9900 . ?
C57 C58 1.536(7) . ?
C57 H57A 0.9900 . ?
C57 H57B 0.9900 . ?
C58 C59 1.525(7) . ?
C58 H58A 0.9900 . ?
C58 H58B 0.9900 . ?
C59 C60 1.521(7) . ?
C59 H59A 0.9900 . ?
C59 H59B 0.9900 . ?
C60 H60A 0.9800 . ?
C60 H60B 0.9800 . ?
C60 H60C 0.9800 . ?
C61 N4 1.499(6) . ?
C61 C62 1.501(7) . ?
C61 H61A 0.9900 . ?
C61 H61B 0.9900 . ?
C62 C63 1.521(7) . ?
C62 H62A 0.9900 . ?
C62 H62B 0.9900 . ?
C63 C64 1.517(7) . ?
C63 H63A 0.9900 . ?
C63 H63B 0.9900 . ?
C64 C65 1.536(7) . ?
C64 H64A 0.9900 . ?
C64 H64B 0.9900 . ?
C65 C66 1.515(7) . ?
C65 H65A 0.9900 . ?
C65 H65B 0.9900 . ?
C66 C67 1.516(7) . ?
C66 H66A 0.9900 . ?
C66 H66B 0.9900 . ?
C67 C68 1.519(7) . ?
C67 H67A 0.9900 . ?
C67 H67B 0.9900 . ?
C68 H68A 0.9800 . ?
C68 H68B 0.9800 . ?
C68 H68C 0.9800 . ?
N1 Ni1 1.931(4) . ?
N2 N3 1.270(5) . ?
N4 Ni1 1.932(4) . ?
N5 N6 1.269(5) . ?
Ni1 O1 1.826(3) . ?
Ni1 O3 1.832(3) . ?

loop_
_geom_torsion_atom_site_label_1
_geom_torsion_atom_site_label_2
_geom_torsion_atom_site_label_3
_geom_torsion_atom_site_label_4
_geom_torsion
_geom_torsion_site_symmetry_1
_geom_torsion_site_symmetry_2
_geom_torsion_site_symmetry_3
_geom_torsion_site_symmetry_4
_geom_torsion_publ_flag
N1 C1 C2 C3 -178.6(5) . . . . ?
N1 C1 C2 C7 -2.5(9) . . . . ?
C7 C2 C3 C4 0.2(8) . . . . ?
C1 C2 C3 C4 176.3(5) . . . . ?
C2 C3 C4 C5 -1.9(9) . . . . ?
C2 C3 C4 N2 -179.7(5) . . . . ?
C3 C4 C5 C6 2.5(9) . . . . ?
N2 C4 C5 C6 -179.9(5) . . . . ?
C4 C5 C6 C7 -1.4(9) . . . . ?
C5 C6 C7 O1 -179.0(5) . . . . ?
C5 C6 C7 C2 -0.3(8) . . . . ?
C3 C2 C7 O1 179.5(5) . . . . ?
C1 C2 C7 O1 3.4(9) . . . . ?
C3 C2 C7 C6 0.9(8) . . . . ?
C1 C2 C7 C6 -175.2(5) . . . . ?
C13 C8 C9 C10 2.1(9) . . . . ?
N3 C8 C9 C10 179.7(5) . . . . ?
C8 C9 C10 C11 -0.4(9) . . . . ?
C9 C10 C11 C12 -0.4(9) . . . . ?
C9 C10 C11 C14 178.3(5) . . . . ?
C10 C11 C12 C13 -0.4(9) . . . . ?
C14 C11 C12 C13 -179.2(5) . . . . ?
C11 C12 C13 C8 2.1(9) . . . . ?
C9 C8 C13 C12 -2.9(9) . . . . ?
N3 C8 C13 C12 179.2(5) . . . . ?
C12 C11 C14 C19 27.9(8) . . . . ?
C10 C11 C14 C19 -150.8(5) . . . . ?
C12 C11 C14 C15 -153.0(6) . . . . ?
C10 C11 C14 C15 28.3(8) . . . . ?
C19 C14 C15 C16 -0.4(8) . . . . ?
C11 C14 C15 C16 -179.6(5) . . . . ?
C14 C15 C16 C17 -0.7(9) . . . . ?
C15 C16 C17 O2 -178.5(5) . . . . ?
C15 C16 C17 C18 1.6(8) . . . . ?
O2 C17 C18 C19 178.7(5) . . . . ?
C16 C17 C18 C19 -1.4(9) . . . . ?
C17 C18 C19 C14 0.2(9) . . . . ?
C15 C14 C19 C18 0.7(8) . . . . ?
C11 C14 C19 C18 179.8(5) . . . . ?
O2 C20 C21 C22 -58.7(6) . . . . ?
C20 C21 C22 C23 -169.7(5) . . . . ?
C21 C22 C23 C24 176.9(5) . . . . ?
C22 C23 C24 C25 -179.4(5) . . . . ?
C23 C24 C25 C26 -178.0(5) . . . . ?
N1 C27 C28 C29 173.3(4) . . . . ?
C27 C28 C29 C30 76.4(7) . . . . ?
C28 C29 C30 C31 -169.1(6) . . . . ?
C29 C30 C31 C32 -173.2(5) . . . . ?
C30 C31 C32 C33 -167.9(6) . . . . ?
C31 C32 C33 C34 176.8(5) . . . . ?
N4 C35 C36 C37 178.8(5) . . . . ?
N4 C35 C36 C41 0.6(9) . . . . ?
C35 C36 C37 C38 -178.0(5) . . . . ?
C41 C36 C37 C38 0.2(9) . . . . ?
C36 C37 C38 N5 -177.6(5) . . . . ?
C36 C37 C38 C39 0.5(9) . . . . ?
C37 C38 C39 C40 -0.3(8) . . . . ?
N5 C38 C39 C40 177.5(5) . . . . ?
C38 C39 C40 C41 -0.4(8) . . . . ?
C39 C40 C41 O3 -179.4(5) . . . . ?
C39 C40 C41 C36 1.0(8) . . . . ?
C37 C36 C41 O3 179.6(5) . . . . ?
C35 C36 C41 O3 -2.2(9) . . . . ?
C37 C36 C41 C40 -0.9(8) . . . . ?
C35 C36 C41 C40 177.3(5) . . . . ?
C47 C42 C43 C44 -2.4(8) . . . . ?
N6 C42 C43 C44 176.5(5) . . . . ?
C42 C43 C44 C45 -0.6(8) . . . . ?
C43 C44 C45 C46 2.8(8) . . . . ?
C43 C44 C45 C48 -178.1(5) . . . . ?
C44 C45 C46 C47 -2.1(9) . . . . ?
C48 C45 C46 C47 178.8(5) . . . . ?
C45 C46 C47 C42 -0.8(9) . . . . ?
C43 C42 C47 C46 3.1(9) . . . . ?
N6 C42 C47 C46 -175.8(5) . . . . ?
C46 C45 C48 C53 -31.4(8) . . . . ?
C44 C45 C48 C53 149.6(5) . . . . ?
C46 C45 C48 C49 148.3(6) . . . . ?
C44 C45 C48 C49 -30.8(8) . . . . ?
C53 C48 C49 C50 2.9(8) . . . . ?
C45 C48 C49 C50 -176.8(5) . . . . ?
C48 C49 C50 C51 -0.4(8) . . . . ?
C49 C50 C51 O4 175.8(5) . . . . ?
C49 C50 C51 C52 -2.2(8) . . . . ?
O4 C51 C52 C53 -176.0(5) . . . . ?
C50 C51 C52 C53 2.2(8) . . . . ?
C51 C52 C53 C48 0.4(9) . . . . ?
C49 C48 C53 C52 -2.9(8) . . . . ?
C45 C48 C53 C52 176.8(5) . . . . ?
O4 C54 C55 C56 61.1(6) . . . . ?
C54 C55 C56 C57 164.1(5) . . . . ?
C55 C56 C57 C58 179.6(5) . . . . ?
C56 C57 C58 C59 174.0(5) . . . . ?
C57 C58 C59 C60 178.0(5) . . . . ?
N4 C61 C62 C63 176.8(4) . . . . ?
C61 C62 C63 C64 176.3(5) . . . . ?
C62 C63 C64 C65 -176.8(5) . . . . ?
C63 C64 C65 C66 -74.8(7) . . . . ?
C64 C65 C66 C67 -178.7(6) . . . . ?
C65 C66 C67 C68 174.4(5) . . . . ?
C2 C1 N1 C27 172.1(5) . . . . ?
C2 C1 N1 Ni1 -3.9(8) . . . . ?
C28 C27 N1 C1 -92.4(6) . . . . ?
C28 C27 N1 Ni1 83.7(5) . . . . ?
C3 C4 N2 N3 -177.0(5) . . . . ?
C5 C4 N2 N3 5.3(8) . . . . ?
C4 N2 N3 C8 -179.2(4) . . . . ?
C13 C8 N3 N2 -168.0(5) . . . . ?
C9 C8 N3 N2 14.3(9) . . . . ?
C36 C35 N4 C61 -178.1(5) . . . . ?
C36 C35 N4 Ni1 0.3(9) . . . . ?
C62 C61 N4 C35 96.6(6) . . . . ?
C62 C61 N4 Ni1 -81.9(5) . . . . ?
C37 C38 N5 N6 174.5(5) . . . . ?
C39 C38 N5 N6 -3.4(8) . . . . ?
C38 N5 N6 C42 -177.1(4) . . . . ?
C47 C42 N6 N5 162.7(5) . . . . ?
C43 C42 N6 N5 -16.2(8) . . . . ?
C1 N1 Ni1 O1 6.9(5) . . . . ?
C27 N1 Ni1 O1 -168.8(4) . . . . ?
C1 N1 Ni1 O3 -172.2(5) . . . . ?
C27 N1 Ni1 O3 12.1(4) . . . . ?
C1 N1 Ni1 N4 80(7) . . . . ?
C27 N1 Ni1 N4 -96(7) . . . . ?
C35 N4 Ni1 O1 -179.0(5) . . . . ?
C61 N4 Ni1 O1 -0.6(4) . . . . ?
C35 N4 Ni1 O3 0.1(5) . . . . ?
C61 N4 Ni1 O3 178.5(4) . . . . ?
C35 N4 Ni1 N1 108(7) . . . . ?
C61 N4 Ni1 N1 -74(7) . . . . ?
C6 C7 O1 Ni1 -178.9(4) . . . . ?
C2 C7 O1 Ni1 2.5(8) . . . . ?
O3 Ni1 O1 C7 86(13) . . . . ?
N1 Ni1 O1 C7 -6.5(5) . . . . ?
N4 Ni1 O1 C7 175.1(5) . . . . ?
C16 C17 O2 C20 11.4(8) . . . . ?
C18 C17 O2 C20 -168.7(5) . . . . ?
C21 C20 O2 C17 168.3(5) . . . . ?
C40 C41 O3 Ni1 -176.4(4) . . . . ?
C36 C41 O3 Ni1 3.1(8) . . . . ?
O1 Ni1 O3 C41 87(13) . . . . ?
N1 Ni1 O3 C41 179.8(5) . . . . ?
N4 Ni1 O3 C41 -1.8(5) . . . . ?
C50 C51 O4 C54 -7.2(7) . . . . ?
C52 C51 O4 C54 170.9(5) . . . . ?
C55 C54 O4 C51 -165.9(5) . . . . ?
